data_7121409
loop_
_publ_author_name
'Janiak, Agnieszka'
'Esterhuysen, Catharine'
'Barbour, Leonard J.'

_publ_section_title
;
 A thermo-responsive structural switch and colossal anisotropic thermal
 expansion in a chiral organic solid.
;
_journal_issue 30
_journal_name_full 'Chemical communications (Cambridge, England)'
_journal_page_first 3727
_journal_page_last 3730
_journal_paper_doi 10.1039/c8cc00952j
_journal_volume 54
_journal_year 2018
_chemical_absolute_configuration rm
_chemical_formula_moiety 'C42 H48 N6'
_chemical_formula_sum 'C42 H48 N6'
_chemical_formula_weight 636.86
_space_group_crystal_system monoclinic
_space_group_IT_number 5
_space_group_name_Hall 'C 2y'
_space_group_name_H-M_alt 'C 1 2 1'
_symmetry_space_group_name_Hall 'C 2y'
_symmetry_space_group_name_H-M 'C 1 2 1'
_atom_sites_solution_hydrogens geom
_audit_creation_method SHELXL-2014/7
_audit_update_record
;
2017-09-07 deposited with the CCDC.
2018-03-21 downloaded from the CCDC.
;
_cell_angle_alpha 90
_cell_angle_beta 100.532(3)
_cell_angle_gamma 90
_cell_formula_units_Z 4
_cell_length_a 31.3940(9)
_cell_length_b 5.3361(2)
_cell_length_c 23.9306(7)
_cell_measurement_reflns_used 6946
_cell_measurement_temperature 295(2)
_cell_measurement_theta_max 75.2590
_cell_measurement_theta_min 2.8350
_cell_volume 3941.4(2)
_computing_structure_refinement 'SHELXL-2014/7 (Sheldrick, 2014)'
_diffrn_ambient_temperature 295(2)
_diffrn_detector_area_resol_mean 10.5357
_diffrn_measured_fraction_theta_full 0.996
_diffrn_measured_fraction_theta_max 0.976
_diffrn_measurement_device_type 'SuperNova, Single source at offset, Atlas'
_diffrn_measurement_method '\w scans'
_diffrn_radiation_type CuK\a
_diffrn_radiation_wavelength 1.54184
_diffrn_reflns_av_R_equivalents 0.0240
_diffrn_reflns_av_unetI/netI 0.0284
_diffrn_reflns_Laue_measured_fraction_full 0.996
_diffrn_reflns_Laue_measured_fraction_max 0.976
_diffrn_reflns_limit_h_max 38
_diffrn_reflns_limit_h_min -34
_diffrn_reflns_limit_k_max 6
_diffrn_reflns_limit_k_min -6
_diffrn_reflns_limit_l_max 29
_diffrn_reflns_limit_l_min -29
_diffrn_reflns_number 17515
_diffrn_reflns_point_group_measured_fraction_full 0.960
_diffrn_reflns_point_group_measured_fraction_max 0.927
_diffrn_reflns_theta_full 67.684
_diffrn_reflns_theta_max 75.694
_diffrn_reflns_theta_min 2.863
_diffrn_source 'micro-focus sealed X-ray tube'
_exptl_absorpt_coefficient_mu 0.492
_exptl_absorpt_correction_T_max 1.00000
_exptl_absorpt_correction_T_min 0.69062
_exptl_absorpt_correction_type multi-scan
_exptl_absorpt_process_details
;
CrysAlisPro 1.171.38.46 (Rigaku Oxford Diffraction, 2015)
Empirical absorption correction using spherical harmonics,
 implemented in SCALE3 ABSPACK scaling algorithm.
;
_exptl_crystal_colour colourless
_exptl_crystal_density_diffrn 1.073
_exptl_crystal_description plate
_exptl_crystal_F_000 1368
_exptl_crystal_size_max 0.480
_exptl_crystal_size_mid 0.160
_exptl_crystal_size_min 0.060
_refine_diff_density_max 0.114
_refine_diff_density_min -0.130
_refine_diff_density_rms 0.029
_refine_ls_abs_structure_details
;
 Flack x determined using 2218 quotients [(I+)-(I-)]/[(I+)+(I-)]
 (Parsons, Flack and Wagner, Acta Cryst. B69 (2013) 249-259).
;
_refine_ls_abs_structure_Flack 0.2(3)
_refine_ls_extinction_method none
_refine_ls_goodness_of_fit_ref 1.034
_refine_ls_hydrogen_treatment constr
_refine_ls_matrix_type full
_refine_ls_number_parameters 433
_refine_ls_number_reflns 7597
_refine_ls_number_restraints 1
_refine_ls_restrained_S_all 1.034
_refine_ls_R_factor_all 0.0538
_refine_ls_R_factor_gt 0.0449
_refine_ls_shift/su_max 0.001
_refine_ls_shift/su_mean 0.000
_refine_ls_structure_factor_coef Fsqd
_refine_ls_weighting_details 'w=1/[\s^2^(Fo^2^)+(0.0783P)^2^+0.0550P] where P=(Fo^2^+2Fc^2^)/3'
_refine_ls_weighting_scheme calc
_refine_ls_wR_factor_gt 0.1238
_refine_ls_wR_factor_ref 0.1328
_reflns_Friedel_coverage 0.710
_reflns_Friedel_fraction_full 0.914
_reflns_Friedel_fraction_max 0.866
_reflns_number_gt 6259
_reflns_number_total 7597
_reflns_threshold_expression 'I > 2\s(I)'
_cod_data_source_file c8cc00952j2.cif
_cod_data_source_block FormI_295K
_cod_depositor_comments 'Adding full bibliography for 7121409--7121413.cif.'
_cod_database_code 7121409
_shelx_shelxl_version_number 2014/7
_shelx_space_group_comment
;
The symmetry employed for this shelxl refinement is uniquely defined
by the following loop, which should always be used as a source of
symmetry information in preference to the above space-group names.
They are only intended as comments.
;
_shelx_estimated_absorpt_t_min 0.798
_shelx_estimated_absorpt_t_max 0.971

loop_
_space_group_symop_operation_xyz
'x, y, z'
'-x, y, -z'
'x+1/2, y+1/2, z'
'-x+1/2, y+1/2, -z'

loop_
_atom_site_label
_atom_site_type_symbol
_atom_site_fract_x
_atom_site_fract_y
_atom_site_fract_z
_atom_site_U_iso_or_equiv
_atom_site_adp_type
_atom_site_occupancy
_atom_site_site_symmetry_order
_atom_site_calc_flag
_atom_site_refinement_flags_posn
_atom_site_refinement_flags_adp
N1 N 0.42261(7) 0.8405(5) 0.54532(9) 0.0713(6) Uani 1 1 d . .
N2 N 0.34090(8) 0.7991(6) 0.58280(10) 0.0832(7) Uani 1 1 d . .
N3 N 0.35206(6) 0.3044(5) 0.87530(9) 0.0668(5) Uani 1 1 d . .
N4 N 0.42544(6) 0.0415(5) 0.93271(9) 0.0665(5) Uani 1 1 d . .
N5 N 0.63135(6) 0.2841(5) 0.83027(9) 0.0675(6) Uani 1 1 d . .
N6 N 0.63091(6) 0.3910(5) 0.71282(9) 0.0683(6) Uani 1 1 d . .
C1 C 0.38107(8) 0.8356(7) 0.50592(10) 0.0712(7) Uani 1 1 d . .
H1 H 0.3728 0.6616 0.4963 0.085 Uiso 1 1 calc R U
C2 C 0.34688(9) 0.9584(7) 0.53497(12) 0.0792(8) Uani 1 1 d . .
H2 H 0.3566 1.1255 0.5488 0.095 Uiso 1 1 calc R U
C3 C 0.30371(10) 0.9780(10) 0.49327(17) 0.1083(14) Uani 1 1 d . .
H3A H 0.2926 0.8110 0.4835 0.130 Uiso 1 1 calc R U
H3B H 0.2828 1.0659 0.5114 0.130 Uiso 1 1 calc R U
C4 C 0.30905(12) 1.1169(11) 0.43922(18) 0.1213(17) Uani 1 1 d . .
H4A H 0.2816 1.1188 0.4129 0.146 Uiso 1 1 calc R U
H4B H 0.3174 1.2890 0.4485 0.146 Uiso 1 1 calc R U
C5 C 0.34291(12) 0.9938(11) 0.41122(15) 0.1110(14) Uani 1 1 d . .
H5A H 0.3467 1.0901 0.3781 0.133 Uiso 1 1 calc R U
H5B H 0.3334 0.8268 0.3987 0.133 Uiso 1 1 calc R U
C6 C 0.38555(10) 0.9775(8) 0.45222(12) 0.0880(10) Uani 1 1 d . .
H6A H 0.3961 1.1453 0.4623 0.106 Uiso 1 1 calc R U
H6B H 0.4067 0.8936 0.4338 0.106 Uiso 1 1 calc R U
C7 C 0.35944(9) 0.8603(7) 0.63199(12) 0.0781(8) Uani 1 1 d . .
H7 H 0.3756 1.0073 0.6371 0.094 Uiso 1 1 calc R U
C8 C 0.35608(9) 0.7027(7) 0.68205(12) 0.0757(7) Uani 1 1 d . .
C9 C 0.32908(10) 0.4975(7) 0.67594(11) 0.0793(8) Uani 1 1 d . .
H9 H 0.3128 0.4591 0.6405 0.095 Uiso 1 1 calc R U
C10 C 0.32597(9) 0.3476(7) 0.72232(11) 0.0780(7) Uani 1 1 d . .
H10 H 0.3084 0.2060 0.7176 0.094 Uiso 1 1 calc R U
C11 C 0.34914(8) 0.4087(6) 0.77614(10) 0.0673(6) Uani 1 1 d . .
C12 C 0.37573(9) 0.6164(7) 0.78208(12) 0.0752(7) Uani 1 1 d . .
H12 H 0.3913 0.6586 0.8177 0.090 Uiso 1 1 calc R U
C13 C 0.37932(10) 0.7617(7) 0.73562(13) 0.0807(8) Uani 1 1 d . .
H13 H 0.3975 0.9007 0.7401 0.097 Uiso 1 1 calc R U
C14 C 0.34516(7) 0.2402(6) 0.82381(10) 0.0648(6) Uani 1 1 d . .
H14 H 0.3370 0.0751 0.8152 0.078 Uiso 1 1 calc R U
C15 C 0.34733(7) 0.1057(5) 0.91572(10) 0.0605(6) Uani 1 1 d . .
H15 H 0.3431 -0.0541 0.8953 0.073 Uiso 1 1 calc R U
C16 C 0.38851(7) 0.0891(5) 0.96074(10) 0.0594(5) Uani 1 1 d . .
H16 H 0.3930 0.2486 0.9813 0.071 Uiso 1 1 calc R U
C17 C 0.38432(9) -0.1199(7) 1.00255(12) 0.0732(7) Uani 1 1 d . .
H17A H 0.4103 -0.1258 1.0316 0.088 Uiso 1 1 calc R U
H17B H 0.3816 -0.2794 0.9827 0.088 Uiso 1 1 calc R U
C18 C 0.34483(10) -0.0791(7) 1.03061(12) 0.0826(9) Uani 1 1 d . .
H18A H 0.3418 -0.2206 1.0550 0.099 Uiso 1 1 calc R U
H18B H 0.3492 0.0701 1.0541 0.099 Uiso 1 1 calc R U
C19 C 0.30346(9) -0.0500(7) 0.98646(13) 0.0784(8) Uani 1 1 d . .
H19A H 0.2968 -0.2073 0.9665 0.094 Uiso 1 1 calc R U
H19B H 0.2796 -0.0093 1.0054 0.094 Uiso 1 1 calc R U
C20 C 0.30829(8) 0.1547(6) 0.94409(12) 0.0716(7) Uani 1 1 d . .
H20A H 0.3118 0.3151 0.9635 0.086 Uiso 1 1 calc R U
H20B H 0.2822 0.1627 0.9153 0.086 Uiso 1 1 calc R U
C21 C 0.45174(7) 0.2172(6) 0.93218(11) 0.0637(6) Uani 1 1 d . .
H21 H 0.4473 0.3665 0.9503 0.076 Uiso 1 1 calc R U
C22 C 0.48974(7) 0.1962(6) 0.90372(10) 0.0633(6) Uani 1 1 d . .
C23 C 0.49398(8) -0.0025(6) 0.86798(12) 0.0754(7) Uani 1 1 d . .
H23 H 0.4724 -0.1239 0.8608 0.090 Uiso 1 1 calc R U
C24 C 0.53020(8) -0.0210(7) 0.84283(13) 0.0753(7) Uani 1 1 d . .
H24 H 0.5327 -0.1548 0.8188 0.090 Uiso 1 1 calc R U
C25 C 0.56272(7) 0.1579(6) 0.85317(11) 0.0652(6) Uani 1 1 d . .
C26 C 0.55852(8) 0.3562(6) 0.88862(11) 0.0698(6) Uani 1 1 d . .
H26 H 0.5802 0.4770 0.8958 0.084 Uiso 1 1 calc R U
C27 C 0.52204(8) 0.3767(6) 0.91369(12) 0.0698(6) Uani 1 1 d . .
H27 H 0.5193 0.5120 0.9373 0.084 Uiso 1 1 calc R U
C28 C 0.60150(8) 0.1251(6) 0.82714(11) 0.0661(6) Uani 1 1 d . .
H28 H 0.6040 -0.0222 0.8072 0.079 Uiso 1 1 calc R U
C29 C 0.66789(7) 0.2194(6) 0.80296(11) 0.0621(6) Uani 1 1 d . .
H29 H 0.6632 0.0512 0.7866 0.074 Uiso 1 1 calc R U
C30 C 0.67062(7) 0.4058(5) 0.75530(10) 0.0610(6) Uani 1 1 d . .
H30 H 0.6737 0.5757 0.7711 0.073 Uiso 1 1 calc R U
C31 C 0.70977(8) 0.3454(7) 0.72784(11) 0.0745(7) Uani 1 1 d . .
H31A H 0.7057 0.1826 0.7096 0.089 Uiso 1 1 calc R U
H31B H 0.7120 0.4693 0.6989 0.089 Uiso 1 1 calc R U
C32 C 0.75148(7) 0.3440(7) 0.77190(12) 0.0744(7) Uani 1 1 d . .
H32A H 0.7755 0.2970 0.7537 0.089 Uiso 1 1 calc R U
H32B H 0.7570 0.5114 0.7873 0.089 Uiso 1 1 calc R U
C33 C 0.74878(8) 0.1638(7) 0.81954(13) 0.0775(8) Uani 1 1 d . .
H33A H 0.7750 0.1757 0.8480 0.093 Uiso 1 1 calc R U
H33B H 0.7467 -0.0060 0.8048 0.093 Uiso 1 1 calc R U
C34 C 0.70976(8) 0.2191(8) 0.84710(12) 0.0783(8) Uani 1 1 d . .
H34A H 0.7135 0.3812 0.8657 0.094 Uiso 1 1 calc R U
H34B H 0.7078 0.0934 0.8758 0.094 Uiso 1 1 calc R U
C35 C 0.60771(8) 0.5824(6) 0.70538(11) 0.0675(6) Uani 1 1 d . .
H35 H 0.6173 0.7250 0.7263 0.081 Uiso 1 1 calc R U
C36 C 0.56597(8) 0.5961(6) 0.66542(11) 0.0671(6) Uani 1 1 d . .
C37 C 0.55341(9) 0.4124(7) 0.62552(12) 0.0778(8) Uani 1 1 d . .
H37 H 0.5715 0.2766 0.6230 0.093 Uiso 1 1 calc R U
C38 C 0.51351(10) 0.4295(7) 0.58871(13) 0.0834(9) Uani 1 1 d . .
H38 H 0.5052 0.3042 0.5619 0.100 Uiso 1 1 calc R U
C39 C 0.48650(8) 0.6288(6) 0.59164(11) 0.0691(6) Uani 1 1 d . .
C40 C 0.49918(10) 0.8130(7) 0.63166(13) 0.0854(9) Uani 1 1 d . .
H40 H 0.4810 0.9485 0.6343 0.103 Uiso 1 1 calc R U
C41 C 0.53890(10) 0.7970(7) 0.66806(14) 0.0870(9) Uani 1 1 d . .
H41 H 0.5473 0.9234 0.6945 0.104 Uiso 1 1 calc R U
C42 C 0.44428(8) 0.6450(7) 0.55255(11) 0.0730(7) Uani 1 1 d . .
H42 H 0.4335 0.5023 0.5325 0.088 Uiso 1 1 calc R U

loop_
_atom_site_aniso_label
_atom_site_aniso_U_11
_atom_site_aniso_U_22
_atom_site_aniso_U_33
_atom_site_aniso_U_23
_atom_site_aniso_U_13
_atom_site_aniso_U_12
N1 0.0600(10) 0.0891(17) 0.0617(11) 0.0079(11) 0.0029(8) 0.0037(11)
N2 0.0731(13) 0.106(2) 0.0732(14) 0.0232(14) 0.0193(11) 0.0052(13)
N3 0.0632(11) 0.0763(15) 0.0631(11) 0.0053(10) 0.0172(8) 0.0007(10)
N4 0.0557(10) 0.0766(15) 0.0714(11) 0.0013(10) 0.0230(8) 0.0023(10)
N5 0.0500(9) 0.0835(16) 0.0715(12) -0.0051(11) 0.0178(8) 0.0004(10)
N6 0.0525(10) 0.0841(16) 0.0660(11) -0.0082(10) 0.0053(8) 0.0027(10)
C1 0.0609(12) 0.088(2) 0.0605(13) 0.0140(13) 0.0010(10) -0.0025(13)
C2 0.0691(15) 0.095(2) 0.0733(15) 0.0258(15) 0.0131(12) 0.0121(14)
C3 0.0632(15) 0.148(4) 0.111(2) 0.050(3) 0.0094(16) 0.0143(19)
C4 0.083(2) 0.154(4) 0.113(3) 0.061(3) -0.019(2) 0.001(2)
C5 0.099(2) 0.152(4) 0.0724(17) 0.041(2) -0.0092(16) -0.017(2)
C6 0.0803(16) 0.120(3) 0.0612(14) 0.0204(16) 0.0074(12) -0.0081(18)
C7 0.0754(15) 0.087(2) 0.0767(17) 0.0156(15) 0.0274(13) 0.0100(14)
C8 0.0732(15) 0.091(2) 0.0689(15) 0.0125(14) 0.0275(12) 0.0112(14)
C9 0.0797(16) 0.100(2) 0.0606(13) 0.0050(14) 0.0187(12) 0.0012(16)
C10 0.0784(15) 0.092(2) 0.0658(14) 0.0043(14) 0.0193(12) -0.0053(15)
C11 0.0590(12) 0.0846(19) 0.0622(13) 0.0070(12) 0.0215(10) 0.0065(11)
C12 0.0665(14) 0.095(2) 0.0664(14) 0.0071(14) 0.0173(11) 0.0002(14)
C13 0.0804(16) 0.088(2) 0.0771(16) 0.0089(15) 0.0243(13) -0.0046(15)
C14 0.0528(11) 0.0809(18) 0.0641(13) 0.0037(12) 0.0196(9) 0.0012(11)
C15 0.0569(11) 0.0690(16) 0.0585(11) -0.0009(11) 0.0186(9) -0.0040(10)
C16 0.0531(11) 0.0665(15) 0.0621(12) -0.0029(10) 0.0196(9) 0.0009(10)
C17 0.0680(14) 0.084(2) 0.0705(14) 0.0120(13) 0.0202(11) 0.0045(13)
C18 0.0850(17) 0.101(2) 0.0688(15) 0.0147(15) 0.0325(13) -0.0029(16)
C19 0.0659(13) 0.093(2) 0.0841(16) 0.0025(15) 0.0344(12) -0.0082(13)
C20 0.0546(12) 0.085(2) 0.0776(15) 0.0028(14) 0.0197(11) 0.0040(12)
C21 0.0547(11) 0.0720(16) 0.0671(13) 0.0004(11) 0.0185(10) 0.0015(11)
C22 0.0515(11) 0.0746(17) 0.0660(13) 0.0039(11) 0.0167(9) -0.0005(10)
C23 0.0590(13) 0.083(2) 0.0885(17) -0.0090(15) 0.0244(12) -0.0134(12)
C24 0.0664(14) 0.0803(19) 0.0847(16) -0.0151(14) 0.0283(12) -0.0086(13)
C25 0.0527(11) 0.0792(18) 0.0659(13) 0.0014(11) 0.0168(10) -0.0030(11)
C26 0.0540(11) 0.0802(18) 0.0781(15) -0.0074(13) 0.0193(10) -0.0086(12)
C27 0.0625(12) 0.0744(18) 0.0767(15) -0.0088(13) 0.0238(11) -0.0042(12)
C28 0.0546(11) 0.0769(17) 0.0687(13) -0.0038(12) 0.0167(10) 0.0002(11)
C29 0.0445(10) 0.0738(17) 0.0693(13) -0.0079(11) 0.0142(9) 0.0007(10)
C30 0.0448(10) 0.0736(17) 0.0635(12) -0.0086(11) 0.0066(9) 0.0003(10)
C31 0.0552(12) 0.102(2) 0.0691(14) -0.0010(14) 0.0179(10) 0.0021(13)
C32 0.0453(10) 0.093(2) 0.0869(16) -0.0093(15) 0.0179(10) -0.0014(12)
C33 0.0471(11) 0.095(2) 0.0880(17) 0.0012(16) 0.0063(11) 0.0074(12)
C34 0.0518(12) 0.114(2) 0.0686(14) 0.0054(15) 0.0098(10) 0.0043(14)
C35 0.0572(12) 0.0796(18) 0.0637(13) -0.0057(12) 0.0055(10) -0.0002(12)
C36 0.0581(12) 0.0786(18) 0.0627(12) -0.0019(12) 0.0060(10) 0.0046(11)
C37 0.0673(14) 0.089(2) 0.0721(15) -0.0134(14) 0.0000(12) 0.0176(13)
C38 0.0777(16) 0.090(2) 0.0751(16) -0.0171(15) -0.0061(13) 0.0112(15)
C39 0.0603(12) 0.0828(19) 0.0610(13) 0.0028(12) 0.0029(10) 0.0035(12)
C40 0.0740(16) 0.090(2) 0.0846(18) -0.0124(16) -0.0053(13) 0.0222(15)
C41 0.0806(17) 0.088(2) 0.0823(18) -0.0178(16) -0.0123(14) 0.0145(15)
C42 0.0640(14) 0.087(2) 0.0643(13) 0.0020(13) 0.0012(11) 0.0003(13)

loop_
_atom_type_symbol
_atom_type_description
_atom_type_scat_dispersion_real
_atom_type_scat_dispersion_imag
_atom_type_scat_source
C C 0.0181 0.0091 'International Tables Vol C Tables 4.2.6.8 and 6.1.1.4'
H H 0.0000 0.0000 'International Tables Vol C Tables 4.2.6.8 and 6.1.1.4'
N N 0.0311 0.0180 'International Tables Vol C Tables 4.2.6.8 and 6.1.1.4'

loop_
_geom_angle_atom_site_label_1
_geom_angle_atom_site_label_2
_geom_angle_atom_site_label_3
_geom_angle
C42 N1 C1 118.4(3)
C7 N2 C2 118.5(3)
C14 N3 C15 115.5(3)
C21 N4 C16 117.0(2)
C28 N5 C29 116.9(2)
C35 N6 C30 117.2(2)
N1 C1 C6 109.1(2)
N1 C1 C2 108.4(2)
C6 C1 C2 110.6(3)
N1 C1 H1 109.6
C6 C1 H1 109.6
C2 C1 H1 109.6
N2 C2 C1 107.9(2)
N2 C2 C3 108.9(3)
C1 C2 C3 110.1(3)
N2 C2 H2 110.0
C1 C2 H2 110.0
C3 C2 H2 110.0
C4 C3 C2 111.3(3)
C4 C3 H3A 109.4
C2 C3 H3A 109.4
C4 C3 H3B 109.4
C2 C3 H3B 109.4
H3A C3 H3B 108.0
C5 C4 C3 111.2(4)
C5 C4 H4A 109.4
C3 C4 H4A 109.4
C5 C4 H4B 109.4
C3 C4 H4B 109.4
H4A C4 H4B 108.0
C4 C5 C6 110.5(3)
C4 C5 H5A 109.6
C6 C5 H5A 109.6
C4 C5 H5B 109.6
C6 C5 H5B 109.6
H5A C5 H5B 108.1
C5 C6 C1 111.7(3)
C5 C6 H6A 109.3
C1 C6 H6A 109.3
C5 C6 H6B 109.3
C1 C6 H6B 109.3
H6A C6 H6B 107.9
N2 C7 C8 121.3(3)
N2 C7 H7 119.3
C8 C7 H7 119.3
C9 C8 C13 119.2(3)
C9 C8 C7 119.9(3)
C13 C8 C7 120.9(3)
C8 C9 C10 120.4(3)
C8 C9 H9 119.8
C10 C9 H9 119.8
C9 C10 C11 120.2(3)
C9 C10 H10 119.9
C11 C10 H10 119.9
C12 C11 C10 119.1(3)
C12 C11 C14 123.0(2)
C10 C11 C14 117.9(3)
C13 C12 C11 120.4(3)
C13 C12 H12 119.8
C11 C12 H12 119.8
C12 C13 C8 120.7(3)
C12 C13 H13 119.7
C8 C13 H13 119.7
N3 C14 C11 124.5(3)
N3 C14 H14 117.7
C11 C14 H14 117.7
N3 C15 C16 109.5(2)
N3 C15 C20 110.9(2)
C16 C15 C20 109.93(19)
N3 C15 H15 108.8
C16 C15 H15 108.8
C20 C15 H15 108.8
N4 C16 C17 110.2(2)
N4 C16 C15 109.03(18)
C17 C16 C15 110.1(2)
N4 C16 H16 109.2
C17 C16 H16 109.2
C15 C16 H16 109.2
C16 C17 C18 111.0(2)
C16 C17 H17A 109.4
C18 C17 H17A 109.4
C16 C17 H17B 109.4
C18 C17 H17B 109.4
H17A C17 H17B 108.0
C19 C18 C17 111.5(2)
C19 C18 H18A 109.3
C17 C18 H18A 109.3
C19 C18 H18B 109.3
C17 C18 H18B 109.3
H18A C18 H18B 108.0
C20 C19 C18 111.1(2)
C20 C19 H19A 109.4
C18 C19 H19A 109.4
C20 C19 H19B 109.4
C18 C19 H19B 109.4
H19A C19 H19B 108.0
C19 C20 C15 111.1(2)
C19 C20 H20A 109.4
C15 C20 H20A 109.4
C19 C20 H20B 109.4
C15 C20 H20B 109.4
H20A C20 H20B 108.0
N4 C21 C22 122.4(3)
N4 C21 H21 118.8
C22 C21 H21 118.8
C23 C22 C27 119.2(2)
C23 C22 C21 121.2(2)
C27 C22 C21 119.5(3)
C22 C23 C24 120.2(3)
C22 C23 H23 119.9
C24 C23 H23 119.9
C23 C24 C25 120.7(3)
C23 C24 H24 119.7
C25 C24 H24 119.7
C26 C25 C24 119.2(2)
C26 C25 C28 122.0(2)
C24 C25 C28 118.7(3)
C25 C26 C27 120.3(3)
C25 C26 H26 119.8
C27 C26 H26 119.8
C22 C27 C26 120.3(3)
C22 C27 H27 119.8
C26 C27 H27 119.8
N5 C28 C25 124.0(3)
N5 C28 H28 118.0
C25 C28 H28 118.0
N5 C29 C30 109.6(2)
N5 C29 C34 109.7(2)
C30 C29 C34 111.0(2)
N5 C29 H29 108.8
C30 C29 H29 108.8
C34 C29 H29 108.8
N6 C30 C29 109.1(2)
N6 C30 C31 109.89(19)
C29 C30 C31 110.0(2)
N6 C30 H30 109.3
C29 C30 H30 109.3
C31 C30 H30 109.3
C32 C31 C30 111.1(2)
C32 C31 H31A 109.4
C30 C31 H31A 109.4
C32 C31 H31B 109.4
C30 C31 H31B 109.4
H31A C31 H31B 108.0
C33 C32 C31 111.5(2)
C33 C32 H32A 109.3
C31 C32 H32A 109.3
C33 C32 H32B 109.3
C31 C32 H32B 109.3
H32A C32 H32B 108.0
C32 C33 C34 111.4(2)
C32 C33 H33A 109.3
C34 C33 H33A 109.3
C32 C33 H33B 109.3
C34 C33 H33B 109.3
H33A C33 H33B 108.0
C33 C34 C29 111.0(2)
C33 C34 H34A 109.4
C29 C34 H34A 109.4
C33 C34 H34B 109.4
C29 C34 H34B 109.4
H34A C34 H34B 108.0
N6 C35 C36 124.0(3)
N6 C35 H35 118.0
C36 C35 H35 118.0
C37 C36 C41 119.1(2)
C37 C36 C35 121.5(3)
C41 C36 C35 119.4(3)
C36 C37 C38 120.1(3)
C36 C37 H37 119.9
C38 C37 H37 119.9
C39 C38 C37 120.7(3)
C39 C38 H38 119.7
C37 C38 H38 119.7
C38 C39 C40 119.1(2)
C38 C39 C42 120.3(3)
C40 C39 C42 120.6(3)
C39 C40 C41 120.3(3)
C39 C40 H40 119.9
C41 C40 H40 119.9
C36 C41 C40 120.7(3)
C36 C41 H41 119.6
C40 C41 H41 119.6
N1 C42 C39 122.9(3)
N1 C42 H42 118.6
C39 C42 H42 118.6

loop_
_geom_bond_atom_site_label_1
_geom_bond_atom_site_label_2
_geom_bond_distance
N1 C42 1.240(4)
N1 C1 1.463(3)
N2 C7 1.257(4)
N2 C2 1.465(4)
N3 C14 1.259(3)
N3 C15 1.461(3)
N4 C21 1.251(4)
N4 C16 1.464(3)
N5 C28 1.256(4)
N5 C29 1.462(3)
N6 C35 1.248(4)
N6 C30 1.460(3)
C1 C6 1.520(4)
C1 C2 1.529(4)
C1 H1 0.9800
C2 C3 1.533(4)
C2 H2 0.9800
C3 C4 1.526(5)
C3 H3A 0.9700
C3 H3B 0.9700
C4 C5 1.507(7)
C4 H4A 0.9700
C4 H4B 0.9700
C5 C6 1.511(4)
C5 H5A 0.9700
C5 H5B 0.9700
C6 H6A 0.9700
C6 H6B 0.9700
C7 C8 1.483(4)
C7 H7 0.9300
C8 C9 1.376(5)
C8 C13 1.390(4)
C9 C10 1.386(4)
C9 H9 0.9300
C10 C11 1.397(4)
C10 H10 0.9300
C11 C12 1.379(4)
C11 C14 1.476(4)
C12 C13 1.377(4)
C12 H12 0.9300
C13 H13 0.9300
C14 H14 0.9300
C15 C16 1.527(3)
C15 C20 1.528(3)
C15 H15 0.9800
C16 C17 1.520(4)
C16 H16 0.9800
C17 C18 1.530(4)
C17 H17A 0.9700
C17 H17B 0.9700
C18 C19 1.525(4)
C18 H18A 0.9700
C18 H18B 0.9700
C19 C20 1.517(4)
C19 H19A 0.9700
C19 H19B 0.9700
C20 H20A 0.9700
C20 H20B 0.9700
C21 C22 1.482(3)
C21 H21 0.9300
C22 C23 1.384(4)
C22 C27 1.387(4)
C23 C24 1.384(4)
C23 H23 0.9300
C24 C25 1.387(4)
C24 H24 0.9300
C25 C26 1.378(4)
C25 C28 1.476(3)
C26 C27 1.391(3)
C26 H26 0.9300
C27 H27 0.9300
C28 H28 0.9300
C29 C30 1.527(4)
C29 C34 1.528(3)
C29 H29 0.9800
C30 C31 1.530(3)
C30 H30 0.9800
C31 C32 1.524(3)
C31 H31A 0.9700
C31 H31B 0.9700
C32 C33 1.505(4)
C32 H32A 0.9700
C32 H32B 0.9700
C33 C34 1.522(4)
C33 H33A 0.9700
C33 H33B 0.9700
C34 H34A 0.9700
C34 H34B 0.9700
C35 C36 1.476(3)
C35 H35 0.9300
C36 C37 1.375(4)
C36 C41 1.377(4)
C37 C38 1.396(4)
C37 H37 0.9300
C38 C39 1.370(4)
C38 H38 0.9300
C39 C40 1.379(4)
C39 C42 1.479(3)
C40 C41 1.387(4)
C40 H40 0.9300
C41 H41 0.9300
C42 H42 0.9300
